data_1010886
loop_
_publ_author_name
'Tazaki, H'

_publ_section_title 'Single crystals of metaboric acid.'
_journal_coden_ASTM JSHAAO
_journal_name_full
;
Journal of Science of the Hiroshima University, Series A: Mathematics,
Physics, Chemistry
;
_journal_page_first 37
_journal_page_last 54
_journal_volume 10
_journal_year 1940
_chemical_formula_structural 'H B O2'
_chemical_formula_sum 'B H O2'
_chemical_name_systematic 'Metaboric acid - $-ALPHA'
_space_group_IT_number 62
_symmetry_cell_setting orthorhombic
_symmetry_Int_Tables_number 62
_symmetry_space_group_name_Hall '-P 2ac 2n'
_symmetry_space_group_name_H-M 'P n m a'
_cell_angle_alpha 90
_cell_angle_beta 90
_cell_angle_gamma 90
_cell_formula_units_Z 12
_cell_length_a 8.015
_cell_length_b 9.679
_cell_length_c 6.244
_cell_volume 484.4
_cod_original_formula_sum 'H B O2'
_cod_database_code 1010886

loop_
_symmetry_equiv_pos_as_xyz
x,y,z
1/2+x,1/2-y,1/2-z
-x,1/2+y,-z
1/2-x,-y,1/2+z
-x,-y,-z
1/2-x,1/2+y,1/2+z
x,1/2-y,z
1/2+x,y,1/2-z

loop_
_atom_site_label
_atom_site_fract_x
_atom_site_fract_y
_atom_site_fract_z
? ? ? ?
